data_7244453
loop_
_publ_author_name
'Kameyama, Ryohei'
'Fujino, Tomoko'
'Dekura, Shun'
'Mori, Hatsumi'

_publ_section_title
;
 Conjugation Length Effect on the Conducting Behavior of
 Single-crystalline Oligo(3,4-ethylenedioxythiophene) (nEDOT) Radical
 Cation Salts
;
_journal_name_full 'Physical Chemistry Chemical Physics'
_journal_paper_doi 10.1039/D2CP00250G
_journal_year 2022
_chemical_formula_moiety 'C20 H18 O6 S5, F6 P'
_chemical_formula_sum 'C20 H18 F6 O6 P S5'
_chemical_formula_weight 659.61
_chemical_name_common
'5,5''-dimethylthio-2,2':5',2''-ter(3,4-ethylenedioxythiophene) radical cation hexafluoro-phosphate dichloromethane solvate'
_chemical_name_systematic 2MeS-3EDOT_PF6_CH2Cl2
_space_group_crystal_system monoclinic
_space_group_IT_number 12
_space_group_name_Hall '-C 2y'
_space_group_name_H-M_alt 'C 1 2/m 1'
_atom_sites_solution_hydrogens geom
_atom_sites_solution_primary dual
_audit_creation_date 2021-11-15
_audit_creation_method
;
Olex2 1.3
(compiled 2020.11.12 svn.r5f609507 for OlexSys, GUI svn.r6408)
;
_audit_update_record
;
2021-11-19 deposited with the CCDC.	2022-02-17 downloaded from the CCDC.
;
_cell_angle_alpha 90
_cell_angle_beta 102.400(9)
_cell_angle_gamma 90
_cell_formula_units_Z 4
_cell_length_a 13.4985(13)
_cell_length_b 29.366(2)
_cell_length_c 7.0331(6)
_cell_measurement_reflns_used 3695
_cell_measurement_temperature 293
_cell_measurement_theta_max 29.5470
_cell_measurement_theta_min 2.6170
_cell_volume 2722.9(4)
_computing_cell_refinement 'CrysAlisPro 1.171.39.46 (Rigaku OD, 2018)'
_computing_data_collection 'CrysAlisPro 1.171.39.46 (Rigaku OD, 2018)'
_computing_data_reduction 'CrysAlisPro 1.171.39.46 (Rigaku OD, 2018)'
_computing_molecular_graphics 'Olex2 1.3 (Dolomanov et al., 2009)'
_computing_publication_material 'Olex2 1.3 (Dolomanov et al., 2009)'
_computing_structure_refinement 'SHELXL 2018/3 (Sheldrick, 2015)'
_computing_structure_solution 'SHELXT 2018/2 (Sheldrick, 2018)'
_diffrn_ambient_temperature 293
_diffrn_detector 'CCD plate'
_diffrn_measured_fraction_theta_full 0.991
_diffrn_measured_fraction_theta_max 0.991
_diffrn_measurement_details
;
List of Runs (angles in degrees, time in seconds):

  # Type    Start    End  Width  t~exp~   \w     \q     \k     \f   Frames
#--------------------------------------------------------------------------
  1  \w   -110.00  70.00   0.50   50.00    --  -20.00  45.00   0.00  360
  2  \w   -110.00  70.00   0.50   50.00    --  -20.00  45.00  90.00  360
;
_diffrn_measurement_device 'abstract diffractometer'
_diffrn_measurement_device_type 'dtrek-CrysAlisPro-abstract goniometer imported rigaku-d*trek images'
_diffrn_measurement_method '\w scans'
_diffrn_orient_matrix_type 'CrysAlisPro convention (1999,Acta A55,543-557)'
_diffrn_orient_matrix_UB_11 -0.0160979000
_diffrn_orient_matrix_UB_12 0.0230511000
_diffrn_orient_matrix_UB_13 -0.0056867000
_diffrn_orient_matrix_UB_21 0.0466386000
_diffrn_orient_matrix_UB_22 0.0064516000
_diffrn_orient_matrix_UB_23 0.0616845000
_diffrn_orient_matrix_UB_31 0.0214944000
_diffrn_orient_matrix_UB_32 0.0032329000
_diffrn_orient_matrix_UB_33 -0.0825728000
_diffrn_radiation_monochromator graphite
_diffrn_radiation_probe x-ray
_diffrn_radiation_type 'Mo K\a'
_diffrn_radiation_wavelength 0.71073
_diffrn_reflns_av_R_equivalents 0.0494
_diffrn_reflns_av_unetI/netI 0.0513
_diffrn_reflns_Laue_measured_fraction_full 0.991
_diffrn_reflns_Laue_measured_fraction_max 0.991
_diffrn_reflns_limit_h_max 16
_diffrn_reflns_limit_h_min -14
_diffrn_reflns_limit_k_max 35
_diffrn_reflns_limit_k_min -34
_diffrn_reflns_limit_l_max 8
_diffrn_reflns_limit_l_min -8
_diffrn_reflns_number 9292
_diffrn_reflns_point_group_measured_fraction_full 0.991
_diffrn_reflns_point_group_measured_fraction_max 0.991
_diffrn_reflns_theta_full 25.242
_diffrn_reflns_theta_max 25.350
_diffrn_reflns_theta_min 2.592
_diffrn_source 'fine-focus sealed X-ray tube'
_diffrn_source_type 'Enhance (Mo) X-ray Source'
_exptl_absorpt_coefficient_mu 0.560
_exptl_absorpt_correction_T_max 1.00000
_exptl_absorpt_correction_T_min 0.91170
_exptl_absorpt_correction_type multi-scan
_exptl_absorpt_process_details
;
CrysAlisPro 1.171.39.46 (Rigaku Oxford Diffraction, 2018)
Empirical absorption correction using spherical harmonics,
 implemented in SCALE3 ABSPACK scaling algorithm.
;
_exptl_crystal_colour 'metallic bluish black'
_exptl_crystal_colour_lustre metallic
_exptl_crystal_colour_modifier bluish
_exptl_crystal_colour_primary black
_exptl_crystal_density_diffrn 1.609
_exptl_crystal_description needle
_exptl_crystal_F_000 1340
_exptl_crystal_preparation 'electrochemical oxidation of the corresponding donor,Magnetic properties'
_exptl_crystal_recrystallization_method 'electrochemical crystallization'
_exptl_crystal_size_max 0.2
_exptl_crystal_size_mid 0.03
_exptl_crystal_size_min 0.03
_refine_diff_density_max 0.312
_refine_diff_density_min -0.341
_refine_diff_density_rms 0.061
_refine_ls_extinction_method none
_refine_ls_goodness_of_fit_ref 1.041
_refine_ls_hydrogen_treatment constr
_refine_ls_matrix_type full
_refine_ls_number_parameters 243
_refine_ls_number_reflns 2539
_refine_ls_number_restraints 150
_refine_ls_restrained_S_all 1.089
_refine_ls_R_factor_all 0.1105
_refine_ls_R_factor_gt 0.0568
_refine_ls_shift/su_max 0.001
_refine_ls_shift/su_mean 0.000
_refine_ls_structure_factor_coef Fsqd
_refine_ls_weighting_details 'w=1/[\s^2^(Fo^2^)+(0.0671P)^2^+3.8037P] where P=(Fo^2^+2Fc^2^)/3'
_refine_ls_weighting_scheme calc
_refine_ls_wR_factor_gt 0.1354
_refine_ls_wR_factor_ref 0.1602
_reflns_Friedel_coverage 0.000
_reflns_number_gt 1476
_reflns_number_total 2539
_reflns_threshold_expression 'I > 2\s(I)'
_cod_data_source_file d2cp00250g2.cif
_cod_data_source_block 200308-rk03-143_2mes3edot_pf6_ch2cl2
_cod_database_code 7244453
_shelx_shelxl_version_number 2018/3
_shelx_space_group_comment
;
The symmetry employed for this shelxl refinement is uniquely defined
by the following loop, which should always be used as a source of
symmetry information in preference to the above space-group names.
They are only intended as comments.
;
_reflns_odcompleteness_completeness 88.10
_reflns_odcompleteness_iscentric 1
_reflns_odcompleteness_theta 30.45
_olex2_refinement_description
;
1. Fixed Uiso
 At 1.2 times of:
  All C(H,H) groups
 At 1.5 times of:
  All C(H,H,H) groups
2. Restrained distances
 P1-F3 \\sim P1-F5 \\sim P1-F6 \\sim P1-F2 \\sim P1-F4 \\sim P1-F1
 with sigma of 0.02
 O4-C10 \\sim O4-C9A
 with sigma of 0.02
 F3-F5 \\sim F3-F2 \\sim F3-F4 \\sim F3-F1 \\sim F6-F5 \\sim F6-F2 \\sim F6-F4
\\sim F6-F1 \\sim F2-F3 \\sim F2-F6
 \\sim F5-F6 \\sim F5-F3
 with sigma of 0.04
 O3-C10 \\sim O3-C9A
 with sigma of 0.04
 O3-C9 \\sim O3-C10A
 with sigma of 0.02
 F3-F6 \\sim F5-F2 \\sim F1-F4
 with sigma of 0.05
 C10-C9 \\sim C9A-C10A
 with sigma of 0.02
 O4-C9 \\sim O4-C10A
 with sigma of 0.04
3. Uiso/Uaniso restraints and constraints
P1 \\sim F3 \\sim F5 \\sim F6 \\sim F2 \\sim F4 \\sim F1: within 2A with sigma
of 0.04 and sigma for terminal atoms of 0.08 within 2A
4. Rigid body (RIGU) restrains
 P1, F3, F5, F6, F2, F4, F1
 with sigma for 1-2 distances of 0.004 and sigma for 1-3 distances of 0.004
5. Others
 Sof(C9A)=Sof(H9Aa)=Sof(H9Ab)=Sof(C10A)=Sof(H10c)=Sof(H10d)=1-FVAR(1)
 Sof(C10)=Sof(H10a)=Sof(H10b)=Sof(C9)=Sof(H9a)=Sof(H9b)=FVAR(1)
 Fixed Sof: O2(0.5) P1(0.5) F3(0.5) F5(0.5) F6(0.5) F2(0.5) F4(0.5) F1(0.5)
 C8(0.5) H8a(0.5) H8b(0.5) C7(0.5) H7a(0.5) H7b(0.5) O1(0.5)
6.a Secondary CH2 refined with riding coordinates:
 C10(H10a,H10b), C9(H9a,H9b), C9A(H9Aa,H9Ab), C10A(H10c,H10d), C8(H8a,H8b),
 C7(H7a,H7b)
6.b Idealised Me refined as rotating group:
 C11(H11a,H11b,H11c)
;
_olex2_exptl_crystal_mounting_method 'MiteGen microloop'
_olex2_submission_special_instructions 'No special instructions were received'
_oxdiff_exptl_absorpt_empirical_details
;
Empirical correction (ABSPACK) includes:
- Absorption correction using spherical harmonics
- Frame scaling
- Detector area scaling
;
_oxdiff_exptl_absorpt_empirical_full_max 1.158
_oxdiff_exptl_absorpt_empirical_full_min 0.910

loop_
_space_group_symop_operation_xyz
'x, y, z'
'-x, y, -z'
'x+1/2, y+1/2, z'
'-x+1/2, y+1/2, -z'
'-x, -y, -z'
'x, -y, z'
'-x+1/2, -y+1/2, -z'
'x+1/2, -y+1/2, z'

loop_
_atom_site_label
_atom_site_type_symbol
_atom_site_fract_x
_atom_site_fract_y
_atom_site_fract_z
_atom_site_U_iso_or_equiv
_atom_site_adp_type
_atom_site_occupancy
_atom_site_site_symmetry_order
_atom_site_calc_flag
_atom_site_refinement_flags_posn
_atom_site_refinement_flags_adp
_atom_site_refinement_flags_occupancy
_atom_site_disorder_assembly
_atom_site_disorder_group
S1 S 0.39747(13) 0.500000 0.1902(2) 0.0524(4) Uani 1 2 d S T P . .
S2 S 0.55821(9) 0.63183(4) 0.28979(16) 0.0575(4) Uani 1 1 d . . . . .
S3 S 0.49273(12) 0.73198(4) 0.25268(18) 0.0736(5) Uani 1 1 d . . . . .
O3 O 0.2844(2) 0.58513(10) 0.1181(5) 0.0675(9) Uani 1 1 d D . . . .
O2 O 0.6826(15) 0.5481(10) 0.377(4) 0.052(4) Uani 0.5 1 d . . P A -1
O4 O 0.2896(3) 0.68383(11) 0.1202(5) 0.0781(10) Uani 1 1 d D . . . .
C2 C 0.4885(3) 0.54272(14) 0.2481(6) 0.0487(11) Uani 1 1 d . . . . .
C5 C 0.3727(4) 0.65700(16) 0.1725(6) 0.0579(12) Uani 1 1 d . . . . .
C3 C 0.4655(3) 0.58960(15) 0.2327(6) 0.0487(11) Uani 1 1 d . . . . .
C4 C 0.3711(4) 0.60938(16) 0.1726(6) 0.0552(12) Uani 1 1 d . . . . .
C1 C 0.5846(4) 0.52353(15) 0.3064(6) 0.0537(11) Uani 1 1 d . . . . .
C6 C 0.4693(4) 0.67420(15) 0.2338(6) 0.0575(12) Uani 1 1 d . . . . .
C11 C 0.6279(4) 0.73344(18) 0.3264(8) 0.0916(18) Uani 1 1 d . . . . .
H11A H 0.657181 0.720472 0.225892 0.137 Uiso 1 1 calc R U . . .
H11B H 0.648987 0.716215 0.444174 0.137 Uiso 1 1 calc R U . . .
H11C H 0.650042 0.764414 0.348809 0.137 Uiso 1 1 calc R U . . .
C10 C 0.2053(12) 0.6585(5) 0.018(4) 0.085(8) Uani 0.53(2) 1 d D . P B 1
H10A H 0.213548 0.652735 -0.113905 0.102 Uiso 0.53(2) 1 calc R U P B 1
H10B H 0.143790 0.676190 0.009362 0.102 Uiso 0.53(2) 1 calc R U P B 1
C9 C 0.1951(11) 0.6138(5) 0.117(3) 0.092(6) Uani 0.53(2) 1 d D . P B 1
H9A H 0.188630 0.619333 0.250072 0.110 Uiso 0.53(2) 1 calc R U P B 1
H9B H 0.134415 0.598095 0.049663 0.110 Uiso 0.53(2) 1 calc R U P B 1
P1 P 0.0027(8) 0.63090(9) 0.4938(17) 0.0811(10) Uani 0.5 1 d D U P C -1
F3 F -0.1061(7) 0.6139(4) 0.4452(18) 0.143(5) Uani 0.5 1 d D U P C -1
F5 F -0.0002(7) 0.6533(5) 0.2978(14) 0.132(4) Uani 0.5 1 d D U P C -1
F6 F 0.1110(7) 0.6469(6) 0.5479(16) 0.219(8) Uani 0.5 1 d D U P C -1
F2 F 0.0146(10) 0.6074(6) 0.6898(18) 0.193(7) Uani 0.5 1 d D U P C -1
F4 F 0.0286(15) 0.5876(4) 0.396(3) 0.255(8) Uani 0.5 1 d D U P C -1
F1 F -0.0307(16) 0.6738(3) 0.570(3) 0.277(9) Uani 0.5 1 d D U P C -1
C9A C 0.1987(14) 0.6583(7) 0.097(5) 0.100(11) Uani 0.47(2) 1 d D . P B 2
H9AA H 0.144184 0.675881 0.018570 0.120 Uiso 0.47(2) 1 calc R U P B 2
H9AB H 0.182913 0.654392 0.224636 0.120 Uiso 0.47(2) 1 calc R U P B 2
C10A C 0.2008(16) 0.6120(5) 0.006(4) 0.102(8) Uani 0.47(2) 1 d D . P B 2
H10C H 0.137039 0.596487 0.002029 0.122 Uiso 0.47(2) 1 calc R U P B 2
H10D H 0.209457 0.615399 -0.127059 0.122 Uiso 0.47(2) 1 calc R U P B 2
C8 C 0.7558(16) 0.5234(7) 0.443(2) 0.065(4) Uani 0.5 1 d . . P A -1
H8A H 0.756019 0.517802 0.579356 0.078 Uiso 0.5 1 calc R U P A -1
H8B H 0.817038 0.540320 0.439180 0.078 Uiso 0.5 1 calc R U P A -1
C7 C 0.7626(17) 0.4779(7) 0.347(3) 0.079(5) Uani 0.5 1 d . . P A -1
H7A H 0.818974 0.460568 0.421373 0.095 Uiso 0.5 1 calc R U P A -1
H7B H 0.774233 0.482474 0.216969 0.095 Uiso 0.5 1 calc R U P A -1
O1 O 0.6562(17) 0.4500(10) 0.336(4) 0.052(4) Uani 0.5 1 d . . P A -1

loop_
_atom_site_aniso_label
_atom_site_aniso_U_11
_atom_site_aniso_U_22
_atom_site_aniso_U_33
_atom_site_aniso_U_23
_atom_site_aniso_U_13
_atom_site_aniso_U_12
S1 0.0607(10) 0.0514(9) 0.0438(9) 0.000 0.0085(7) 0.000
S2 0.0703(9) 0.0521(7) 0.0520(7) -0.0004(5) 0.0174(6) -0.0040(6)
S3 0.1079(12) 0.0498(7) 0.0616(8) -0.0003(6) 0.0151(7) -0.0037(7)
O3 0.065(2) 0.058(2) 0.074(2) -0.0015(17) 0.0024(18) 0.0033(18)
O2 0.019(10) 0.060(7) 0.069(11) 0.010(7) -0.010(7) -0.007(7)
O4 0.082(3) 0.060(2) 0.084(3) -0.0019(18) -0.002(2) 0.013(2)
C2 0.057(3) 0.053(3) 0.039(2) -0.0031(19) 0.017(2) -0.005(2)
C5 0.074(4) 0.054(3) 0.046(3) -0.002(2) 0.013(2) 0.010(3)
C3 0.059(3) 0.052(3) 0.037(2) 0.0000(19) 0.014(2) -0.003(2)
C4 0.067(3) 0.058(3) 0.042(3) -0.004(2) 0.014(2) -0.004(3)
C1 0.060(3) 0.058(3) 0.045(3) -0.003(2) 0.015(2) -0.008(3)
C6 0.082(4) 0.048(3) 0.044(3) -0.001(2) 0.017(2) 0.000(2)
C11 0.110(5) 0.068(4) 0.100(4) -0.012(3) 0.031(4) -0.024(3)
C10 0.070(10) 0.073(10) 0.097(17) -0.013(8) -0.016(8) 0.020(8)
C9 0.064(8) 0.071(9) 0.119(15) -0.005(9) -0.029(9) 0.011(6)
P1 0.079(2) 0.0774(16) 0.0829(18) -0.011(5) 0.0087(14) -0.025(5)
F3 0.091(7) 0.154(9) 0.164(10) 0.032(8) -0.015(6) -0.077(7)
F5 0.101(6) 0.180(11) 0.100(6) 0.058(7) -0.010(5) -0.023(7)
F6 0.120(8) 0.43(2) 0.093(7) 0.060(11) -0.018(6) -0.154(11)
F2 0.150(10) 0.274(18) 0.128(8) 0.116(11) -0.028(7) -0.075(12)
F4 0.32(2) 0.145(9) 0.30(2) -0.061(10) 0.061(16) 0.110(12)
F1 0.45(2) 0.073(6) 0.37(2) -0.090(10) 0.223(19) -0.028(9)
C9A 0.094(15) 0.087(15) 0.12(3) -0.011(12) 0.019(12) 0.018(11)
C10A 0.081(11) 0.091(12) 0.110(17) 0.011(11) -0.027(12) 0.013(8)
C8 0.042(7) 0.066(7) 0.092(13) -0.001(10) 0.025(10) -0.003(6)
C7 0.053(8) 0.087(9) 0.106(15) -0.008(11) 0.038(12) -0.001(6)
O1 0.027(10) 0.056(6) 0.061(9) 0.004(6) -0.016(6) -0.007(7)

loop_
_atom_type_symbol
_atom_type_description
_atom_type_scat_dispersion_real
_atom_type_scat_dispersion_imag
_atom_type_scat_source
C C 0.0033 0.0016 'International Tables Vol C Tables 4.2.6.8 and 6.1.1.4'
H H 0.0000 0.0000 'International Tables Vol C Tables 4.2.6.8 and 6.1.1.4'
F F 0.0171 0.0103 'International Tables Vol C Tables 4.2.6.8 and 6.1.1.4'
O O 0.0106 0.0060 'International Tables Vol C Tables 4.2.6.8 and 6.1.1.4'
P P 0.1023 0.0942 'International Tables Vol C Tables 4.2.6.8 and 6.1.1.4'
S S 0.1246 0.1234 'International Tables Vol C Tables 4.2.6.8 and 6.1.1.4'

loop_
_geom_angle_atom_site_label_1
_geom_angle_atom_site_label_2
_geom_angle_atom_site_label_3
_geom_angle
_geom_angle_site_symmetry_1
_geom_angle_site_symmetry_3
_geom_angle_publ_flag
C2 S1 C2 92.1(3) 6_565 . ?
C6 S2 C3 91.8(2) . . ?
C6 S3 C11 101.8(3) . . ?
C4 O3 C9 111.0(7) . . ?
C4 O3 C10A 112.9(9) . . ?
C8 O2 C1 115(2) . . ?
C5 O4 C10 111.1(8) . . ?
C5 O4 C9A 111.7(10) . . ?
C3 C2 S1 123.5(3) . . ?
C1 C2 S1 110.1(3) . . ?
C1 C2 C3 126.4(4) . . ?
O4 C5 C4 124.7(4) . . ?
O4 C5 C6 123.0(4) . . ?
C6 C5 C4 112.3(4) . . ?
C2 C3 S2 122.7(3) . . ?
C4 C3 S2 109.9(3) . . ?
C4 C3 C2 127.4(4) . . ?
O3 C4 C5 122.6(4) . . ?
O3 C4 C3 123.4(4) . . ?
C3 C4 C5 114.0(4) . . ?
C2 C1 O2 127.2(11) . . ?
C1 C1 O2 118.8(11) 6_565 . ?
C1 C1 C2 113.9(3) 6_565 . ?
S2 C6 S3 126.0(3) . . ?
C5 C6 S2 112.0(3) . . ?
C5 C6 S3 122.0(4) . . ?
S3 C11 H11A 109.5 . . ?
S3 C11 H11B 109.5 . . ?
S3 C11 H11C 109.5 . . ?
H11A C11 H11B 109.5 . . ?
H11A C11 H11C 109.5 . . ?
H11B C11 H11C 109.5 . . ?
O4 C10 H10A 109.4 . . ?
O4 C10 H10B 109.4 . . ?
O4 C10 C9 111.3(15) . . ?
H10A C10 H10B 108.0 . . ?
C9 C10 H10A 109.4 . . ?
C9 C10 H10B 109.4 . . ?
O3 C9 C10 110.1(15) . . ?
O3 C9 H9A 109.6 . . ?
O3 C9 H9B 109.6 . . ?
C10 C9 H9A 109.6 . . ?
C10 C9 H9B 109.6 . . ?
H9A C9 H9B 108.2 . . ?
F3 P1 F2 87.9(8) . . ?
F3 P1 F4 85.9(9) . . ?
F5 P1 F3 95.9(8) . . ?
F5 P1 F2 175.2(12) . . ?
F5 P1 F4 85.1(10) . . ?
F6 P1 F3 178.2(11) . . ?
F6 P1 F5 85.9(7) . . ?
F6 P1 F2 90.3(8) . . ?
F6 P1 F4 94.1(10) . . ?
F2 P1 F4 92.3(11) . . ?
F1 P1 F3 90.3(9) . . ?
F1 P1 F5 90.5(12) . . ?
F1 P1 F6 89.9(12) . . ?
F1 P1 F2 92.4(11) . . ?
F1 P1 F4 173.8(15) . . ?
O4 C9A H9AA 108.4 . . ?
O4 C9A H9AB 108.4 . . ?
O4 C9A C10A 115.5(18) . . ?
H9AA C9A H9AB 107.5 . . ?
C10A C9A H9AA 108.4 . . ?
C10A C9A H9AB 108.4 . . ?
O3 C10A C9A 109.8(17) . . ?
O3 C10A H10C 109.7 . . ?
O3 C10A H10D 109.7 . . ?
C9A C10A H10C 109.7 . . ?
C9A C10A H10D 109.7 . . ?
H10C C10A H10D 108.2 . . ?
O2 C8 H8A 107.8 . . ?
O2 C8 H8B 107.8 . . ?
O2 C8 C7 118(2) . . ?
H8A C8 H8B 107.1 . . ?
C7 C8 H8A 107.8 . . ?
C7 C8 H8B 107.8 . . ?
C8 C7 H7A 109.9 . . ?
C8 C7 H7B 109.9 . . ?
C8 C7 O1 109(2) . . ?
H7A C7 H7B 108.3 . . ?
O1 C7 H7A 109.9 . . ?
O1 C7 H7B 109.9 . . ?

loop_
_geom_bond_atom_site_label_1
_geom_bond_atom_site_label_2
_geom_bond_distance
_geom_bond_site_symmetry_2
_geom_bond_publ_flag
S1 C2 1.742(4) 6_565 ?
S1 C2 1.742(4) . ?
S2 C3 1.746(4) . ?
S2 C6 1.714(5) . ?
S3 C6 1.726(5) . ?
S3 C11 1.787(6) . ?
O3 C4 1.353(5) . ?
O3 C9 1.469(12) . ?
O3 C10A 1.463(13) . ?
O2 C1 1.49(2) . ?
O2 C8 1.23(3) . ?
O4 C5 1.356(5) . ?
O4 C10 1.420(13) . ?
O4 C9A 1.416(15) . ?
C2 C3 1.411(6) . ?
C2 C1 1.393(6) . ?
C5 C4 1.398(6) . ?
C5 C6 1.379(6) . ?
C3 C4 1.382(6) . ?
C1 C1 1.382(9) 6_565 ?
C11 H11A 0.9600 . ?
C11 H11B 0.9600 . ?
C11 H11C 0.9600 . ?
C10 H10A 0.9700 . ?
C10 H10B 0.9700 . ?
C10 C9 1.510(17) . ?
C9 H9A 0.9700 . ?
C9 H9B 0.9700 . ?
P1 F3 1.520(10) . ?
P1 F5 1.519(10) . ?
P1 F6 1.504(11) . ?
P1 F2 1.520(10) . ?
P1 F4 1.523(10) . ?
P1 F1 1.477(9) . ?
C9A H9AA 0.9700 . ?
C9A H9AB 0.9700 . ?
C9A C10A 1.508(18) . ?
C10A H10C 0.9700 . ?
C10A H10D 0.9700 . ?
C8 H8A 0.9700 . ?
C8 H8B 0.9700 . ?
C8 C7 1.508(13) . ?
C7 H7A 0.9700 . ?
C7 H7B 0.9700 . ?
C7 O1 1.64(4) . ?

loop_
_geom_torsion_atom_site_label_1
_geom_torsion_atom_site_label_2
_geom_torsion_atom_site_label_3
_geom_torsion_atom_site_label_4
_geom_torsion
_geom_torsion_site_symmetry_1
_geom_torsion_site_symmetry_2
_geom_torsion_site_symmetry_3
_geom_torsion_site_symmetry_4
_geom_torsion_publ_flag
S1 C2 C3 S2 -179.5(2) . . . . ?
S1 C2 C3 C4 0.2(6) . . . . ?
S1 C2 C1 O2 -176.9(14) . . . . ?
S1 C2 C1 C1 -0.7(3) . . . 6_565 ?
S2 C3 C4 O3 179.8(3) . . . . ?
S2 C3 C4 C5 -0.1(5) . . . . ?
O2 C8 C7 O1 -53(2) . . . . ?
O4 C5 C4 O3 0.4(7) . . . . ?
O4 C5 C4 C3 -179.7(4) . . . . ?
O4 C5 C6 S2 180.0(3) . . . . ?
O4 C5 C6 S3 0.9(6) . . . . ?
O4 C10 C9 O3 -63(3) . . . . ?
O4 C9A C10A O3 56(4) . . . . ?
C2 S1 C2 C3 179.8(2) 6_565 . . . ?
C2 S1 C2 C1 0.9(4) 6_565 . . . ?
C2 C3 C4 O3 0.0(7) . . . . ?
C2 C3 C4 C5 -179.9(4) . . . . ?
C5 O4 C10 C9 45(2) . . . . ?
C5 O4 C9A C10A -38(3) . . . . ?
C3 S2 C6 S3 178.5(3) . . . . ?
C3 S2 C6 C5 -0.5(3) . . . . ?
C3 C2 C1 O2 4.2(15) . . . . ?
C3 C2 C1 C1 -179.5(3) . . . 6_565 ?
C4 O3 C9 C10 46(2) . . . . ?
C4 O3 C10A C9A -43(3) . . . . ?
C4 C5 C6 S2 0.5(5) . . . . ?
C4 C5 C6 S3 -178.6(3) . . . . ?
C1 O2 C8 C7 37(3) . . . . ?
C1 C2 C3 S2 -0.7(6) . . . . ?
C1 C2 C3 C4 179.0(4) . . . . ?
C6 S2 C3 C2 -179.9(3) . . . . ?
C6 S2 C3 C4 0.3(3) . . . . ?
C6 C5 C4 O3 179.9(4) . . . . ?
C6 C5 C4 C3 -0.2(5) . . . . ?
C11 S3 C6 S2 3.5(4) . . . . ?
C11 S3 C6 C5 -177.6(4) . . . . ?
C10 O4 C5 C4 -15.5(13) . . . . ?
C10 O4 C5 C6 165.0(13) . . . . ?
C9 O3 C4 C5 -16.8(10) . . . . ?
C9 O3 C4 C3 163.3(10) . . . . ?
C9A O4 C5 C4 10.2(16) . . . . ?
C9A O4 C5 C6 -169.3(15) . . . . ?
C10A O3 C4 C5 17.7(14) . . . . ?
C10A O3 C4 C3 -162.2(13) . . . . ?
C8 O2 C1 C2 171.2(15) . . . . ?
C8 O2 C1 C1 -5(3) . . . 6_565 ?

loop_
_smtbx_masks_void_nr
_smtbx_masks_void_average_x
_smtbx_masks_void_average_y
_smtbx_masks_void_average_z
_smtbx_masks_void_volume
_smtbx_masks_void_count_electrons
_smtbx_masks_void_content
1 0.000 0.500 -0.255 102.7 57.4 ?
2 0.500 0.000 -0.257 102.7 57.4 ?
